data_6000616
loop_
_publ_author_name
'Kolesnichenko, V.'
'Swenson, D. C.'
'Messerle, L.'

_publ_section_title
;
 Facile reduction of tungsten halides with nonconventional, mild
 reductants. I. Tungsten tetrachloride: Several convenient solid-state
 syntheses, a solution synthesis of highly reactive (WCl4)(x), and the
 molecular structure of polymeric tungsten tetrachloride
;
_journal_name_full 'Inorganic Chemistry'
_journal_page_first 3257
_journal_page_last 3262
_journal_paper_doi 10.1021/ic9801286
_journal_volume 37
_journal_year 1998
_chemical_formula_sum 'Cl4 W'
_space_group_name_H-M_alt 'C 1 2/m 1'
_cell_angle_alpha 90.000
_cell_angle_beta 131.140
_cell_angle_gamma 90.000
_cell_length_a 11.7820
_cell_length_b 6.4750
_cell_length_c 8.0620
_cell_volume 463.19
_cod_database_code 6000616

loop_
_atom_site_label
_atom_site_fract_x
_atom_site_fract_y
_atom_site_fract_z
? ? ? ?
